data_1567064
loop_
_publ_author_name
'Cao, Jiajun'
'Wu, Yitao'
'Li, Qi'
'Zhu, Weijie'
'Wang, Zeju'
'Liu, Yang'
'Jie, Kecheng'
'Zhu, Huangtianzhi'
'Huang, Feihe'

_publ_section_title
;
 Separation of pyrrolidine from tetrahydrofuran by pillar[6]arene-based
 nonporous adaptive crystals
;
_journal_name_full 'Chemical Science'
_journal_paper_doi 10.1039/D2SC02494B
_journal_year 2022
_chemical_formula_moiety 'C66 H80 O12, C4 H9 N'
_chemical_formula_sum 'C70 H89 N O12'
_chemical_formula_weight 1136.42
_space_group_crystal_system orthorhombic
_space_group_IT_number 70
_space_group_name_Hall '-F 2uv 2vw'
_space_group_name_H-M_alt 'F d d d :2'
_atom_sites_solution_hydrogens geom
_atom_sites_solution_primary dual
_audit_creation_date 2021-11-07
_audit_creation_method
;
Olex2 1.3
(compiled 2020.11.12 svn.r5f609507 for OlexSys, GUI svn.r6272)
;
_audit_update_record
;
2022-01-03 deposited with the CCDC.	2022-06-02 downloaded from the CCDC.
;
_cell_angle_alpha 90
_cell_angle_beta 90
_cell_angle_gamma 90
_cell_formula_units_Z 8
_cell_length_a 12.5560(3)
_cell_length_b 26.6378(7)
_cell_length_c 45.7727(10)
_cell_measurement_reflns_used 9894
_cell_measurement_temperature 193(2)
_cell_measurement_theta_max 54.83
_cell_measurement_theta_min 3.34
_cell_volume 15309.3(6)
_computing_cell_refinement 'SAINT v8.37A (Bruker, 2015)'
_computing_data_reduction 'SAINT v8.37A (Bruker, 2015)'
_computing_molecular_graphics 'Olex2 1.3 (Dolomanov et al., 2009)'
_computing_publication_material 'Olex2 1.3 (Dolomanov et al., 2009)'
_computing_structure_refinement 'ShelXL (Sheldrick, 2015)'
_computing_structure_solution 'ShelXT (Sheldrick, 2015)'
_diffrn_ambient_temperature 193.0
_diffrn_measured_fraction_theta_full 0.992
_diffrn_measured_fraction_theta_max 0.991
_diffrn_measurement_device_type 'Bruker APEX-II CCD'
_diffrn_measurement_method '\f and \w scans'
_diffrn_radiation_type GaK\a
_diffrn_radiation_wavelength 1.34139
_diffrn_reflns_av_R_equivalents 0.0588
_diffrn_reflns_av_unetI/netI 0.0262
_diffrn_reflns_Laue_measured_fraction_full 0.992
_diffrn_reflns_Laue_measured_fraction_max 0.991
_diffrn_reflns_limit_h_max 15
_diffrn_reflns_limit_h_min -15
_diffrn_reflns_limit_k_max 31
_diffrn_reflns_limit_k_min -32
_diffrn_reflns_limit_l_max 55
_diffrn_reflns_limit_l_min -55
_diffrn_reflns_number 50740
_diffrn_reflns_point_group_measured_fraction_full 0.992
_diffrn_reflns_point_group_measured_fraction_max 0.991
_diffrn_reflns_theta_full 53.594
_diffrn_reflns_theta_max 54.952
_diffrn_reflns_theta_min 4.222
_diffrn_standards_number 0
_exptl_absorpt_coefficient_mu 0.342
_exptl_absorpt_correction_T_max 0.7508
_exptl_absorpt_correction_T_min 0.5942
_exptl_absorpt_correction_type multi-scan
_exptl_absorpt_process_details
'SADABS-2016/2 (Bruker,2016/2) was used for absorption correction. wR2(int) was 0.1378 before and 0.0645 after correction. The Ratio of minimum to maximum transmission is 0.7914. The \l/2 correction factor is Not present.'
_exptl_crystal_colour colourless
_exptl_crystal_colour_primary colourless
_exptl_crystal_density_diffrn 0.986
_exptl_crystal_description block
_exptl_crystal_F_000 4896
_exptl_crystal_size_max 0.06
_exptl_crystal_size_mid 0.06
_exptl_crystal_size_min 0.05
_refine_diff_density_max 0.670
_refine_diff_density_min -0.325
_refine_diff_density_rms 0.053
_refine_ls_extinction_method none
_refine_ls_goodness_of_fit_ref 1.034
_refine_ls_hydrogen_treatment constr
_refine_ls_matrix_type fullcycle
_refine_ls_number_parameters 225
_refine_ls_number_reflns 3627
_refine_ls_number_restraints 70
_refine_ls_restrained_S_all 1.071
_refine_ls_R_factor_all 0.1093
_refine_ls_R_factor_gt 0.0929
_refine_ls_shift/su_max 0.004
_refine_ls_shift/su_mean 0.000
_refine_ls_structure_factor_coef Fsqd
_refine_ls_weighting_details 'w=1/[\s^2^(Fo^2^)+(0.1000P)^2^+50.0000P] where P=(Fo^2^+2Fc^2^)/3'
_refine_ls_weighting_scheme calc
_refine_ls_wR_factor_gt 0.2533
_refine_ls_wR_factor_ref 0.2659
_reflns_Friedel_coverage 0.000
_reflns_number_gt 2699
_reflns_number_total 3627
_reflns_threshold_expression 'I > 2\s(I)'
_cod_data_source_file d2sc02494b2.cif
_cod_data_source_block mj21308
_cod_original_sg_symbol_H-M 'F d d d'
_cod_database_code 1567064
_shelx_shelxl_version_number 2016/6
_shelx_space_group_comment
;
The symmetry employed for this shelxl refinement is uniquely defined
by the following loop, which should always be used as a source of
symmetry information in preference to the above space-group names.
They are only intended as comments.
;
_shelx_estimated_absorpt_t_max 0.983
_shelx_estimated_absorpt_t_min 0.980
_olex2_refinement_description
;
1. Restrained distances
 C19-C18 = C20-C19
 1.5 with sigma of 0.02
 N1-C21 = N1-C18 = C20-C21
 1.48 with sigma of 0.02
 C19-C18
 1.48 with sigma of 0.02
 N1-C20
 2.33 with sigma of 0.02
 C18-C21
 2.33 with sigma of 0.02
 N1-C21 = N1-C18
 1.48 with sigma of 0.02
2. Uiso/Uaniso restraints and constraints
N1 \\sim C21 \\sim C18 \\sim C20 \\sim C19: within 2A with sigma of 0.01 and
sigma for terminal atoms of 0.02 within 2A
Uanis(N1) \\sim Ueq, Uanis(C18) \\sim Ueq, Uanis(C21) \\sim Ueq, Uanis(C19)
\\sim Ueq, Uanis(C20) \\sim Ueq: with sigma of 0.01 and sigma for terminal
atoms of 0.02
3. Others
 Fixed Sof: H7A(0.5) H7B(0.5) N1(0.25) H1(0.25) C18(0.25) H18A(0.25)
 H18B(0.25) C19(0.25) H19A(0.25) H19B(0.25) C20(0.25) H20A(0.25) H20B(0.25)
 C21(0.25) H21A(0.25) H21B(0.25)
4.a Secondary CH2 refined with riding coordinates:
 C12(H12A,H12B), C7(H7A,H7B), C8(H8A,H8B), C16(H16A,H16B), C18(H18A,H18B),
 C19(H19A,H19B), C20(H20A,H20B), C21(H21A,H21B)
4.b Aromatic/amide H refined with riding coordinates:
 C6(H6), C3(H3), C14(H14), C10(H10), N1(H1)
4.c Idealised Me refined as rotating group:
 C9(H9A,H9B,H9C), C17(H17A,H17B,H17C), C11(H11A,H11B,H11C)
;
_olex2_submission_special_instructions 'No special instructions were received'

loop_
_space_group_symop_operation_xyz
'x, y, z'
'-x+3/4, -y+3/4, z'
'-x+3/4, y, -z+3/4'
'x, -y+3/4, -z+3/4'
'x, y+1/2, z+1/2'
'-x+3/4, -y+5/4, z+1/2'
'-x+3/4, y+1/2, -z+5/4'
'x, -y+5/4, -z+5/4'
'x+1/2, y, z+1/2'
'-x+5/4, -y+3/4, z+1/2'
'-x+5/4, y, -z+5/4'
'x+1/2, -y+3/4, -z+5/4'
'x+1/2, y+1/2, z'
'-x+5/4, -y+5/4, z'
'-x+5/4, y+1/2, -z+3/4'
'x+1/2, -y+5/4, -z+3/4'
'-x, -y, -z'
'x-3/4, y-3/4, -z'
'x-3/4, -y, z-3/4'
'-x, y-3/4, z-3/4'
'-x, -y+1/2, -z+1/2'
'x-3/4, y-1/4, -z+1/2'
'x-3/4, -y+1/2, z-1/4'
'-x, y-1/4, z-1/4'
'-x+1/2, -y, -z+1/2'
'x-1/4, y-3/4, -z+1/2'
'x-1/4, -y, z-1/4'
'-x+1/2, y-3/4, z-1/4'
'-x+1/2, -y+1/2, -z'
'x-1/4, y-1/4, -z'
'x-1/4, -y+1/2, z-3/4'
'-x+1/2, y-1/4, z-3/4'

loop_
_atom_site_label
_atom_site_type_symbol
_atom_site_fract_x
_atom_site_fract_y
_atom_site_fract_z
_atom_site_U_iso_or_equiv
_atom_site_adp_type
_atom_site_occupancy
_atom_site_site_symmetry_order
_atom_site_calc_flag
_atom_site_refinement_flags_posn
_atom_site_refinement_flags_adp
_atom_site_refinement_flags_occupancy
_atom_site_disorder_assembly
_atom_site_disorder_group
O1 O 0.811120 0.581300 0.731220 0.0778(6) Uani 1 1 d . . . . .
O3 O 0.436380 0.438660 0.594120 0.0867(7) Uani 1 1 d . . . . .
O2 O 0.437210 0.482010 0.704250 0.0960(8) Uani 1 1 d . . . . .
C1 C 0.718920 0.555210 0.724550 0.0636(7) Uani 1 1 d . . . . .
C2 C 0.624520 0.577190 0.733980 0.0637(7) Uani 1 1 d . . . . .
C12 C 0.626800 0.434300 0.688620 0.0723(8) Uani 1 1 d . . . . .
H12A H 0.691195 0.415934 0.695064 0.087 Uiso 1 1 calc R . . . .
H12B H 0.563969 0.414803 0.695100 0.087 Uiso 1 1 calc R . . . .
C13 C 0.626580 0.436680 0.655620 0.0647(7) Uani 1 1 d . . . . .
C6 C 0.718040 0.509490 0.709990 0.0652(7) Uani 1 1 d . . . . .
H6 H 0.783727 0.494706 0.704328 0.078 Uiso 1 1 calc R . . . .
C5 C 0.624820 0.485180 0.703590 0.0646(7) Uani 1 1 d . . . . .
C7 C 0.625000 0.625000 0.751800 0.0696(11) Uani 1 2 d S T P . .
H7A H 0.688607 0.624858 0.764581 0.083 Uiso 0.5 1 calc R . . . .
H7B H 0.561392 0.625142 0.764580 0.083 Uiso 0.5 1 calc R . . . .
C15 C 0.529070 0.437650 0.610280 0.0670(7) Uani 1 1 d . . . . .
C3 C 0.529470 0.552740 0.727350 0.0707(8) Uani 1 1 d . . . . .
H3 H 0.463882 0.567090 0.733459 0.085 Uiso 1 1 calc R . . . .
C14 C 0.531240 0.437130 0.640320 0.0681(8) Uani 1 1 d . . . . .
H14 H 0.465983 0.437078 0.650823 0.082 Uiso 1 1 calc R . . . .
C4 C 0.528750 0.507610 0.711920 0.0705(8) Uani 1 1 d . . . . .
C8 C 0.908120 0.559910 0.721580 0.0848(10) Uani 1 1 d . . . . .
H8A H 0.907716 0.556062 0.700068 0.102 Uiso 1 1 calc R . . . .
H8B H 0.918517 0.526424 0.730518 0.102 Uiso 1 1 calc R . . . .
C16 C 0.337770 0.443790 0.608840 0.0964(11) Uani 1 1 d . . . . .
H16A H 0.337588 0.474733 0.620820 0.116 Uiso 1 1 calc R . . . .
H16B H 0.325631 0.414695 0.621879 0.116 Uiso 1 1 calc R . . . .
C9 C 0.995570 0.594930 0.730790 0.1132(14) Uani 1 1 d . . . . .
H9A H 0.989020 0.626625 0.720069 0.170 Uiso 1 1 calc GR . . . .
H9B H 1.064776 0.579594 0.726506 0.170 Uiso 1 1 calc GR . . . .
H9C H 0.990003 0.601433 0.751808 0.170 Uiso 1 1 calc GR . . . .
C10 C 0.338650 0.499720 0.713140 0.1287(18) Uani 1 1 d . . . . .
H10 H 0.326682 0.529347 0.724218 0.154 Uiso 1 1 calc R . . . .
C17 C 0.252740 0.446370 0.586140 0.1158(15) Uani 1 1 d . . . . .
H17A H 0.266209 0.420931 0.571121 0.174 Uiso 1 1 calc GR . . . .
H17B H 0.252816 0.479768 0.577161 0.174 Uiso 1 1 calc GR . . . .
H17C H 0.183320 0.440106 0.595222 0.174 Uiso 1 1 calc GR . . . .
C11 C 0.255140 0.465060 0.702600 0.156(2) Uani 1 1 d . . . . .
H11A H 0.249297 0.467677 0.681304 0.234 Uiso 1 1 calc GR . . . .
H11B H 0.186810 0.473964 0.711556 0.234 Uiso 1 1 calc GR . . . .
H11C H 0.273943 0.430558 0.707951 0.234 Uiso 1 1 calc GR . . . .
N1 N 0.665290 0.627380 0.624200 0.120(3) Uani 0.25 1 d D U . A -1
H1 H 0.642378 0.605595 0.637215 0.144 Uiso 0.25 1 calc R . . B -1
C18 C 0.695360 0.682800 0.626690 0.155(5) Uani 0.25 1 d D U . A -1
H18A H 0.650395 0.705547 0.614840 0.186 Uiso 0.25 1 calc R . . C -1
H18B H 0.702272 0.695023 0.647027 0.186 Uiso 0.25 1 calc R . . D -1
C19 C 0.797620 0.669180 0.612780 0.178(5) Uani 0.25 1 d D U . A -1
H19A H 0.850410 0.665014 0.628661 0.214 Uiso 0.25 1 calc R . . E -1
H19B H 0.820713 0.698528 0.601120 0.214 Uiso 0.25 1 calc R . . F -1
C20 C 0.807100 0.622420 0.592740 0.177(5) Uani 0.25 1 d D U . A -1
H20A H 0.841961 0.629080 0.573731 0.213 Uiso 0.25 1 calc R . . G -1
H20B H 0.838098 0.592583 0.602435 0.213 Uiso 0.25 1 calc R . . H -1
C21 C 0.688320 0.622450 0.591550 0.163(5) Uani 0.25 1 d D U . A -1
H21A H 0.659811 0.590777 0.583372 0.196 Uiso 0.25 1 calc R . . I -1
H21B H 0.660289 0.651313 0.580302 0.196 Uiso 0.25 1 calc R . . J -1

loop_
_atom_site_aniso_label
_atom_site_aniso_U_11
_atom_site_aniso_U_22
_atom_site_aniso_U_33
_atom_site_aniso_U_23
_atom_site_aniso_U_13
_atom_site_aniso_U_12
O1 0.0781(14) 0.0718(13) 0.0835(14) -0.0055(10) -0.0040(11) -0.0009(11)
O3 0.0767(15) 0.1055(17) 0.0778(14) -0.0017(12) -0.0098(11) -0.0076(12)
O2 0.0855(16) 0.0843(16) 0.118(2) -0.0163(14) 0.0027(14) -0.0138(13)
C1 0.0756(18) 0.0591(15) 0.0560(15) 0.0070(12) -0.0037(13) -0.0026(13)
C2 0.0828(19) 0.0575(15) 0.0507(14) 0.0058(11) 0.0005(13) 0.0025(14)
C12 0.098(2) 0.0536(15) 0.0650(16) 0.0049(12) -0.0013(16) -0.0006(15)
C13 0.0841(19) 0.0466(13) 0.0633(15) 0.0018(11) -0.0018(15) -0.0017(13)
C6 0.0784(19) 0.0590(16) 0.0584(15) 0.0050(12) -0.0002(13) 0.0068(14)
C5 0.0849(19) 0.0543(14) 0.0544(14) 0.0071(11) -0.0002(14) -0.0006(14)
C7 0.088(3) 0.067(2) 0.054(2) 0.000 0.000 0.003(2)
C15 0.0746(19) 0.0571(16) 0.0694(17) -0.0020(13) -0.0081(14) -0.0040(14)
C3 0.082(2) 0.0629(17) 0.0677(17) 0.0026(13) 0.0052(15) 0.0029(15)
C14 0.0751(19) 0.0572(16) 0.0720(18) 0.0003(13) 0.0018(15) -0.0039(14)
C4 0.080(2) 0.0628(17) 0.0683(17) 0.0045(13) -0.0001(15) -0.0069(15)
C8 0.081(2) 0.086(2) 0.088(2) 0.0026(18) -0.0024(17) -0.0023(18)
C16 0.079(2) 0.100(3) 0.110(3) 0.001(2) -0.009(2) -0.0010(19)
C9 0.085(3) 0.118(3) 0.136(4) 0.001(3) -0.009(2) -0.012(2)
C10 0.079(3) 0.141(4) 0.166(5) -0.057(3) 0.013(3) -0.016(3)
C17 0.081(3) 0.129(4) 0.138(4) 0.012(3) -0.024(2) -0.008(2)
C11 0.099(3) 0.195(6) 0.174(5) -0.061(4) 0.008(3) -0.043(4)
N1 0.188(7) 0.086(4) 0.086(4) 0.012(5) 0.006(7) -0.007(7)
C18 0.189(7) 0.130(7) 0.147(7) 0.005(6) 0.003(6) -0.008(6)
C19 0.200(8) 0.166(7) 0.169(7) 0.017(6) 0.007(6) -0.005(7)
C20 0.197(8) 0.175(7) 0.160(7) 0.017(6) 0.008(6) -0.007(7)
C21 0.191(7) 0.160(7) 0.139(7) 0.014(6) 0.012(6) -0.004(7)

loop_
_atom_type_symbol
_atom_type_description
_atom_type_scat_dispersion_real
_atom_type_scat_dispersion_imag
_atom_type_scat_source
C C 0.0148 0.0070 'International Tables Vol C Tables 4.2.6.8 and 6.1.1.4'
H H 0.0000 0.0000 'International Tables Vol C Tables 4.2.6.8 and 6.1.1.4'
N N 0.0253 0.0136 'International Tables Vol C Tables 4.2.6.8 and 6.1.1.4'
O O 0.0412 0.0250 'International Tables Vol C Tables 4.2.6.8 and 6.1.1.4'

loop_
_geom_angle_atom_site_label_1
_geom_angle_atom_site_label_2
_geom_angle_atom_site_label_3
_geom_angle
_geom_angle_site_symmetry_1
_geom_angle_site_symmetry_3
_geom_angle_publ_flag
C1 O1 C8 116.7 . . ?
C15 O3 C16 119.0 . . ?
C4 O2 C10 120.0 . . ?
O1 C1 C2 115.7 . . ?
O1 C1 C6 123.6 . . ?
C6 C1 C2 120.8 . . ?
C1 C2 C7 121.2 . . ?
C1 C2 C3 117.8 . . ?
C3 C2 C7 121.0 . . ?
H12A C12 H12B 107.6 . . ?
C13 C12 H12A 108.7 . . ?
C13 C12 H12B 108.7 . . ?
C13 C12 C5 114.4 . . ?
C5 C12 H12A 108.7 . . ?
C5 C12 H12B 108.7 . . ?
C15 C13 C12 121.5 11 . ?
C14 C13 C12 120.4 . . ?
C14 C13 C15 118.1 . 11 ?
C1 C6 H6 119.2 . . ?
C5 C6 C1 121.6 . . ?
C5 C6 H6 119.2 . . ?
C6 C5 C12 120.3 . . ?
C6 C5 C4 118.5 . . ?
C4 C5 C12 121.2 . . ?
C2 C7 C2 114.7 . 14 ?
C2 C7 H7A 108.6 14 . ?
C2 C7 H7A 108.6 . . ?
C2 C7 H7B 108.6 14 . ?
C2 C7 H7B 108.6 . . ?
H7A C7 H7B 107.6 . . ?
O3 C15 C13 116.0 . 11 ?
C14 C15 O3 123.6 . . ?
C14 C15 C13 120.4 . 11 ?
C2 C3 H3 119.4 . . ?
C2 C3 C4 121.3 . . ?
C4 C3 H3 119.4 . . ?
C13 C14 H14 119.3 . . ?
C15 C14 C13 121.5 . . ?
C15 C14 H14 119.3 . . ?
O2 C4 C5 115.9 . . ?
O2 C4 C3 124.0 . . ?
C3 C4 C5 120.0 . . ?
O1 C8 H8A 110.3 . . ?
O1 C8 H8B 110.3 . . ?
O1 C8 C9 107.0 . . ?
H8A C8 H8B 108.6 . . ?
C9 C8 H8A 110.3 . . ?
C9 C8 H8B 110.3 . . ?
O3 C16 H16A 110.2 . . ?
O3 C16 H16B 110.2 . . ?
O3 C16 C17 107.4 . . ?
H16A C16 H16B 108.5 . . ?
C17 C16 H16A 110.2 . . ?
C17 C16 H16B 110.2 . . ?
C8 C9 H9A 109.5 . . ?
C8 C9 H9B 109.5 . . ?
C8 C9 H9C 109.5 . . ?
H9A C9 H9B 109.5 . . ?
H9A C9 H9C 109.5 . . ?
H9B C9 H9C 109.5 . . ?
O2 C10 H10 125.5 . . ?
O2 C10 C11 109.0 . . ?
C11 C10 H10 125.5 . . ?
C16 C17 H17A 109.5 . . ?
C16 C17 H17B 109.5 . . ?
C16 C17 H17C 109.5 . . ?
H17A C17 H17B 109.5 . . ?
H17A C17 H17C 109.5 . . ?
H17B C17 H17C 109.5 . . ?
C10 C11 H11A 109.5 . . ?
C10 C11 H11B 109.5 . . ?
C10 C11 H11C 109.5 . . ?
H11A C11 H11B 109.5 . . ?
H11A C11 H11C 109.5 . . ?
H11B C11 H11C 109.5 . . ?
C18 N1 H1 131.9 . . ?
C21 N1 H1 131.9 . . ?
C21 N1 C18 96.3 . . ?
N1 C18 H18A 114.2 . . ?
N1 C18 H18B 114.2 . . ?
H18A C18 H18B 111.3 . . ?
C19 C18 N1 86.9 . . ?
C19 C18 H18A 114.2 . . ?
C19 C18 H18B 114.2 . . ?
C18 C19 H19A 107.0 . . ?
C18 C19 H19B 107.0 . . ?
C18 C19 C20 121.2 . . ?
H19A C19 H19B 106.8 . . ?
C20 C19 H19A 107.0 . . ?
C20 C19 H19B 107.0 . . ?
C19 C20 H20A 114.2 . . ?
C19 C20 H20B 114.2 . . ?
H20A C20 H20B 111.3 . . ?
C21 C20 C19 86.8 . . ?
C21 C20 H20A 114.2 . . ?
C21 C20 H20B 114.2 . . ?
N1 C21 H21A 112.0 . . ?
N1 C21 H21B 112.0 . . ?
C20 C21 N1 98.8 . . ?
C20 C21 H21A 112.0 . . ?
C20 C21 H21B 112.0 . . ?
H21A C21 H21B 109.7 . . ?

loop_
_geom_bond_atom_site_label_1
_geom_bond_atom_site_label_2
_geom_bond_distance
_geom_bond_site_symmetry_2
_geom_bond_publ_flag
O1 C1 1.3843 . ?
O1 C8 1.4152 . ?
O3 C15 1.3792 . ?
O3 C16 1.4162 . ?
O2 C4 1.3818 . ?
O2 C10 1.3855 . ?
C1 C2 1.3907 . ?
C1 C6 1.3883 . ?
C2 C7 1.5124 . ?
C2 C3 1.3931 . ?
C12 H12A 0.9900 . ?
C12 H12B 0.9900 . ?
C12 C13 1.5118 . ?
C12 C5 1.5189 . ?
C13 C15 1.3907 11 ?
C13 C14 1.3869 . ?
C6 H6 0.9500 . ?
C6 C5 1.3694 . ?
C5 C4 1.3991 . ?
C7 H7A 0.9900 . ?
C7 H7B 0.9900 . ?
C15 C14 1.3754 . ?
C3 H3 0.9500 . ?
C3 C4 1.3943 . ?
C14 H14 0.9500 . ?
C8 H8A 0.9900 . ?
C8 H8B 0.9900 . ?
C8 C9 1.5012 . ?
C16 H16A 0.9900 . ?
C16 H16B 0.9900 . ?
C16 C17 1.4914 . ?
C9 H9A 0.9800 . ?
C9 H9B 0.9800 . ?
C9 H9C 0.9800 . ?
C10 H10 0.9500 . ?
C10 C11 1.4781 . ?
C17 H17A 0.9800 . ?
C17 H17B 0.9800 . ?
C17 H17C 0.9800 . ?
C11 H11A 0.9800 . ?
C11 H11B 0.9800 . ?
C11 H11C 0.9800 . ?
N1 H1 0.8800 . ?
N1 C18 1.5280 . ?
N1 C21 1.5278 . ?
C18 H18A 0.9900 . ?
C18 H18B 0.9900 . ?
C18 C19 1.4784 . ?
C19 H19A 0.9900 . ?
C19 H19B 0.9900 . ?
C19 C20 1.5515 . ?
C20 H20A 0.9900 . ?
C20 H20B 0.9900 . ?
C20 C21 1.4924 . ?
C21 H21A 0.9900 . ?
C21 H21B 0.9900 . ?

loop_
_smtbx_masks_void_nr
_smtbx_masks_void_average_x
_smtbx_masks_void_average_y
_smtbx_masks_void_average_z
_smtbx_masks_void_volume
_smtbx_masks_void_count_electrons
_smtbx_masks_void_content
1 0.125 0.125 0.125 215.7 49.7 ?
2 -0.125 -0.125 0.875 215.7 49.8 ?
3 -0.125 0.375 0.375 215.7 49.8 ?
4 0.125 0.625 0.625 215.7 49.7 ?
5 0.125 0.125 0.323 8.1 0.0 ?
6 0.125 0.125 0.927 8.1 0.0 ?
7 0.125 0.625 0.427 8.1 0.0 ?
8 0.125 0.625 0.823 8.1 0.0 ?
9 0.375 0.375 0.875 215.7 49.8 ?
10 0.375 0.875 0.375 215.7 49.8 ?
11 0.375 0.375 0.073 8.1 0.0 ?
12 0.375 0.375 0.677 8.1 0.0 ?
13 0.375 0.875 0.177 8.1 0.0 ?
14 0.375 0.875 0.573 8.1 0.0 ?
15 0.625 0.125 0.625 215.7 49.7 ?
16 0.625 0.625 0.125 215.7 49.7 ?
17 0.625 0.125 0.427 8.1 0.0 ?
18 0.625 0.125 0.823 8.1 0.0 ?
19 0.625 0.625 0.323 8.1 0.0 ?
20 0.625 0.625 0.927 8.1 0.0 ?
21 0.875 0.375 0.177 8.1 0.0 ?
22 0.875 0.375 0.573 8.1 0.0 ?
23 0.875 0.875 0.073 8.1 0.0 ?
24 0.875 0.875 0.677 8.1 0.0 ?
